data_7120461
loop_
_publ_author_name
'Shi, Min'
'Wei, Yin'
'Yu, Liu-Zhu'

_publ_section_title
;
 Copper-catalyzed trifluoromethylazidation and rearrangement of
 aniline-linked 1,7-enynes: access to CF3-substituted azaspirocyclic
 dihydroquinolin-2-ones and furoindolines
;
_journal_name_full 'Chem. Commun.'
_journal_paper_doi 10.1039/C7CC04748G
_journal_year 2017
_chemical_absolute_configuration ad
_chemical_formula_sum 'C25 H23 N5 O2 S'
_chemical_formula_weight 457.54
_chemical_name_systematic
; 
 ? 
;
_space_group_crystal_system orthorhombic
_space_group_IT_number 33
_space_group_name_Hall 'P 2c -2n'
_space_group_name_H-M_alt 'P n a 21'
_symmetry_space_group_name_Hall 'P 2c -2n'
_symmetry_space_group_name_H-M 'P n a 21'
_atom_sites_solution_hydrogens geom
_audit_creation_method SHELXL-2013
_audit_update_record
;
2017-03-02 deposited with the CCDC.
2017-07-17 downloaded from the CCDC.
;
_cell_angle_alpha 90
_cell_angle_beta 90
_cell_angle_gamma 90
_cell_formula_units_Z 4
_cell_length_a 13.9067(15)
_cell_length_b 18.439(2)
_cell_length_c 8.8970(10)
_cell_measurement_reflns_used 2953
_cell_measurement_temperature 293(2)
_cell_measurement_theta_max 41.517
_cell_measurement_theta_min 4.418
_cell_volume 2281.4(4)
_computing_cell_refinement 'Bruker SMART'
_computing_data_collection 'Bruker SMART'
_computing_data_reduction 'Bruker SHELXTL'
_computing_molecular_graphics 'Bruker SHELXTL'
_computing_publication_material 'Bruker SHELXTL'
_computing_structure_refinement 'SHELXL-2013 (Sheldrick, 2013)'
_computing_structure_solution 'Bruker SHELXTL'
_diffrn_ambient_temperature 293(2)
_diffrn_measured_fraction_theta_full 1.000
_diffrn_measured_fraction_theta_max 1.000
_diffrn_measurement_device_type 'CCD area detector'
_diffrn_measurement_method 'phi and omega scans'
_diffrn_radiation_type MoK\a
_diffrn_radiation_wavelength 0.71073
_diffrn_reflns_av_R_equivalents 0.0433
_diffrn_reflns_av_unetI/netI 0.0466
_diffrn_reflns_Laue_measured_fraction_full 1.000
_diffrn_reflns_Laue_measured_fraction_max 1.000
_diffrn_reflns_limit_h_max 16
_diffrn_reflns_limit_h_min -14
_diffrn_reflns_limit_k_max 22
_diffrn_reflns_limit_k_min -22
_diffrn_reflns_limit_l_max 10
_diffrn_reflns_limit_l_min -10
_diffrn_reflns_number 12708
_diffrn_reflns_point_group_measured_fraction_full 0.995
_diffrn_reflns_point_group_measured_fraction_max 0.995
_diffrn_reflns_theta_full 25.242
_diffrn_reflns_theta_max 25.499
_diffrn_reflns_theta_min 1.834
_exptl_absorpt_coefficient_mu 0.175
_exptl_absorpt_correction_T_max 0.7456
_exptl_absorpt_correction_T_min 0.6701
_exptl_absorpt_correction_type multi-scan
_exptl_absorpt_process_details sadabs
_exptl_crystal_colour colorless
_exptl_crystal_density_diffrn 1.332
_exptl_crystal_description prismatic
_exptl_crystal_F_000 960
_exptl_crystal_size_max 0.200
_exptl_crystal_size_mid 0.180
_exptl_crystal_size_min 0.120
_refine_diff_density_max 0.190
_refine_diff_density_min -0.224
_refine_diff_density_rms 0.050
_refine_ls_abs_structure_details
; 
 Flack x determined using 1413 quotients [(I+)-(I-)]/[(I+)+(I-)] 
 (Parsons and Flack (2004), Acta Cryst. A60, s61). 
;
_refine_ls_abs_structure_Flack 0.00(5)
_refine_ls_extinction_method none
_refine_ls_goodness_of_fit_ref 1.022
_refine_ls_hydrogen_treatment constr
_refine_ls_matrix_type full
_refine_ls_number_parameters 300
_refine_ls_number_reflns 4219
_refine_ls_number_restraints 1
_refine_ls_restrained_S_all 1.022
_refine_ls_R_factor_all 0.0539
_refine_ls_R_factor_gt 0.0445
_refine_ls_shift/su_max 0.000
_refine_ls_shift/su_mean 0.000
_refine_ls_structure_factor_coef Fsqd
_refine_ls_weighting_details 'w=1/[\s^2^(Fo^2^)+(0.0575P)^2^] where P=(Fo^2^+2Fc^2^)/3'
_refine_ls_weighting_scheme calc
_refine_ls_wR_factor_gt 0.0981
_refine_ls_wR_factor_ref 0.1031
_reflns_Friedel_coverage 0.862
_reflns_Friedel_fraction_full 0.990
_reflns_Friedel_fraction_max 0.990
_reflns_number_gt 3586
_reflns_number_total 4219
_reflns_threshold_expression 'I > 2\s(I)'
_cod_data_source_file c7cc04748g2.cif
_cod_data_source_block cd17104
_cod_database_code 7120461
_shelx_space_group_comment
; 
The symmetry employed for this shelxl refinement is uniquely defined 
by the following loop, which should always be used as a source of 
symmetry information in preference to the above space-group names. 
They are only intended as comments. 
;
_shelx_estimated_absorpt_t_min 0.966
_shelx_estimated_absorpt_t_max 0.979
_shelxl_version_number 2013-4

loop_
_space_group_symop_operation_xyz
'x, y, z'
'-x, -y, z+1/2'
'x+1/2, -y+1/2, z'
'-x+1/2, y+1/2, z+1/2'

loop_
_atom_site_label
_atom_site_type_symbol
_atom_site_fract_x
_atom_site_fract_y
_atom_site_fract_z
_atom_site_U_iso_or_equiv
_atom_site_adp_type
_atom_site_occupancy
_atom_site_site_symmetry_order
_atom_site_calc_flag
_atom_site_refinement_flags_posn
_atom_site_refinement_flags_adp
S1 S 0.33364(6) 0.42367(5) 0.81294(11) 0.0494(2) Uani 1 1 d . .
N1 N 0.2510(2) 0.61550(17) 0.7224(4) 0.0510(8) Uani 1 1 d . .
N2 N 0.3677(2) 0.48981(15) 0.9230(3) 0.0463(7) Uani 1 1 d . .
N3 N 0.3090(2) 0.70432(16) 1.0312(4) 0.0583(9) Uani 1 1 d . .
N4 N 0.2834(3) 0.75029(19) 0.9404(5) 0.0750(11) Uani 1 1 d . .
N5 N 0.2608(4) 0.7962(2) 0.8647(7) 0.122(2) Uani 1 1 d . .
O1 O 0.23370(18) 0.41288(15) 0.8352(4) 0.0679(8) Uani 1 1 d . .
O2 O 0.3700(2) 0.44124(15) 0.6680(3) 0.0687(8) Uani 1 1 d . .
C1 C 0.3094(2) 0.57665(17) 1.0985(4) 0.0377(7) Uani 1 1 d . .
C2 C 0.2792(2) 0.5954(2) 1.2421(4) 0.0454(8) Uani 1 1 d . .
H2 H 0.2663 0.6437 1.2649 0.054 Uiso 1 1 calc R U
C3 C 0.2682(2) 0.5428(2) 1.3515(4) 0.0527(9) Uani 1 1 d . .
H3 H 0.2483 0.5557 1.4476 0.063 Uiso 1 1 calc R U
C4 C 0.2867(2) 0.4714(2) 1.3179(5) 0.0530(8) Uani 1 1 d . .
H4 H 0.2787 0.4360 1.3914 0.064 Uiso 1 1 calc R U
C5 C 0.3169(2) 0.4519(2) 1.1774(5) 0.0487(8) Uani 1 1 d . .
H5 H 0.3293 0.4034 1.1559 0.058 Uiso 1 1 calc R U
C6 C 0.3289(2) 0.50386(17) 1.0671(4) 0.0383(7) Uani 1 1 d . .
C7 C 0.4436(2) 0.54205(18) 0.8826(4) 0.0483(8) Uani 1 1 d . .
H7A H 0.4747 0.5264 0.7905 0.058 Uiso 1 1 calc R U
H7B H 0.4917 0.5431 0.9614 0.058 Uiso 1 1 calc R U
C8 C 0.4020(2) 0.61903(18) 0.8604(4) 0.0468(9) Uani 1 1 d . .
C9 C 0.3543(3) 0.6266(2) 0.7059(4) 0.0558(10) Uani 1 1 d . .
H9A H 0.3667 0.6745 0.6653 0.067 Uiso 1 1 calc R U
H9B H 0.3807 0.5910 0.6371 0.067 Uiso 1 1 calc R U
C10 C 0.2290(2) 0.61610(17) 0.8598(4) 0.0409(8) Uani 1 1 d . .
C11 C 0.3134(2) 0.62923(18) 0.9692(4) 0.0421(8) Uani 1 1 d . .
C12 C 0.1283(2) 0.60419(17) 0.9134(4) 0.0443(8) Uani 1 1 d . .
C13 C 0.0725(3) 0.55273(19) 0.8404(5) 0.0567(10) Uani 1 1 d . .
H13 H 0.0982 0.5265 0.7606 0.068 Uiso 1 1 calc R U
C14 C -0.0212(3) 0.5403(2) 0.8857(6) 0.0712(13) Uani 1 1 d . .
H14 H -0.0582 0.5057 0.8362 0.085 Uiso 1 1 calc R U
C15 C -0.0597(3) 0.5785(2) 1.0029(6) 0.0693(12) Uani 1 1 d . .
H15 H -0.1227 0.5699 1.0331 0.083 Uiso 1 1 calc R U
C16 C -0.0056(3) 0.6290(3) 1.0750(6) 0.0718(12) Uani 1 1 d . .
H16 H -0.0319 0.6549 1.1548 0.086 Uiso 1 1 calc R U
C17 C 0.0887(3) 0.6424(2) 1.0310(5) 0.0626(11) Uani 1 1 d . .
H17 H 0.1250 0.6773 1.0810 0.075 Uiso 1 1 calc R U
C18 C 0.4847(3) 0.6727(2) 0.8837(5) 0.0684(12) Uani 1 1 d . .
H18A H 0.5366 0.6608 0.8169 0.103 Uiso 1 1 calc R U
H18B H 0.5068 0.6698 0.9858 0.103 Uiso 1 1 calc R U
H18C H 0.4627 0.7210 0.8631 0.103 Uiso 1 1 calc R U
C19 C 0.3927(2) 0.34435(18) 0.8737(4) 0.0450(8) Uani 1 1 d . .
C20 C 0.3435(3) 0.2908(2) 0.9503(5) 0.0607(11) Uani 1 1 d . .
H20 H 0.2781 0.2960 0.9692 0.073 Uiso 1 1 calc R U
C21 C 0.3917(3) 0.2294(2) 0.9991(5) 0.0668(12) Uani 1 1 d . .
H21 H 0.3581 0.1939 1.0514 0.080 Uiso 1 1 calc R U
C22 C 0.4881(3) 0.21998(19) 0.9718(5) 0.0545(9) Uani 1 1 d . .
C23 C 0.5354(3) 0.2737(2) 0.8912(5) 0.0557(10) Uani 1 1 d . .
H23 H 0.6003 0.2678 0.8688 0.067 Uiso 1 1 calc R U
C24 C 0.4892(2) 0.33539(19) 0.8437(4) 0.0505(9) Uani 1 1 d . .
H24 H 0.5228 0.3710 0.7914 0.061 Uiso 1 1 calc R U
C25 C 0.5406(4) 0.1541(2) 1.0297(7) 0.0897(16) Uani 1 1 d . .
H25A H 0.5551 0.1223 0.9473 0.135 Uiso 1 1 calc R U
H25B H 0.5008 0.1291 1.1011 0.135 Uiso 1 1 calc R U
H25C H 0.5993 0.1689 1.0774 0.135 Uiso 1 1 calc R U

loop_
_atom_site_aniso_label
_atom_site_aniso_U_11
_atom_site_aniso_U_22
_atom_site_aniso_U_33
_atom_site_aniso_U_23
_atom_site_aniso_U_13
_atom_site_aniso_U_12
S1 0.0476(5) 0.0601(5) 0.0405(5) -0.0033(5) -0.0019(4) 0.0039(4)
N1 0.0542(18) 0.0570(19) 0.042(2) 0.0070(15) -0.0083(14) 0.0028(14)
N2 0.0524(17) 0.0455(16) 0.0411(17) 0.0034(14) 0.0108(13) 0.0022(13)
N3 0.067(2) 0.0422(17) 0.066(2) -0.0029(17) -0.0059(17) -0.0043(14)
N4 0.086(3) 0.0391(19) 0.101(3) 0.002(2) -0.012(2) -0.0029(17)
N5 0.161(5) 0.054(2) 0.152(6) 0.019(3) -0.037(4) 0.010(3)
O1 0.0495(15) 0.0802(18) 0.074(2) -0.0091(17) -0.0132(15) 0.0029(12)
O2 0.087(2) 0.0782(18) 0.0408(15) -0.0005(14) -0.0034(16) 0.0094(15)
C1 0.0296(16) 0.0467(18) 0.0366(18) -0.0013(15) -0.0046(13) -0.0043(13)
C2 0.0381(18) 0.054(2) 0.044(2) -0.0097(17) -0.0037(16) -0.0065(15)
C3 0.0445(19) 0.082(3) 0.031(2) -0.0041(18) 0.0001(15) -0.0131(18)
C4 0.056(2) 0.062(2) 0.041(2) 0.010(2) 0.0006(18) -0.0057(16)
C5 0.051(2) 0.0493(19) 0.046(2) 0.0071(17) 0.0047(18) 0.0045(16)
C6 0.0337(16) 0.0467(18) 0.0346(19) 0.0024(15) -0.0016(14) 0.0004(13)
C7 0.0377(17) 0.065(2) 0.042(2) 0.0036(17) 0.0045(15) -0.0020(15)
C8 0.0427(18) 0.054(2) 0.043(2) 0.0075(16) 0.0009(15) -0.0094(15)
C9 0.059(2) 0.065(2) 0.043(2) 0.0135(19) 0.0033(18) -0.0030(19)
C10 0.0435(18) 0.0384(17) 0.041(2) 0.0014(15) -0.0076(15) 0.0044(13)
C11 0.0435(18) 0.0390(18) 0.044(2) 0.0007(15) -0.0057(15) -0.0054(14)
C12 0.0411(18) 0.0444(18) 0.048(2) 0.0049(16) -0.0087(15) 0.0070(15)
C13 0.051(2) 0.054(2) 0.065(3) -0.007(2) -0.0039(19) 0.0011(16)
C14 0.051(2) 0.070(3) 0.093(4) 0.004(3) -0.011(2) -0.0116(19)
C15 0.047(2) 0.090(3) 0.071(3) 0.018(3) 0.001(2) 0.008(2)
C16 0.052(2) 0.101(3) 0.063(3) -0.010(3) 0.002(2) 0.015(2)
C17 0.047(2) 0.078(3) 0.063(3) -0.015(2) -0.0102(18) 0.0095(18)
C18 0.055(2) 0.078(3) 0.072(3) 0.009(2) 0.000(2) -0.022(2)
C19 0.0458(19) 0.0478(18) 0.042(2) -0.0084(16) 0.0058(15) -0.0067(15)
C20 0.047(2) 0.056(2) 0.079(3) -0.005(2) 0.021(2) -0.0056(18)
C21 0.073(3) 0.047(2) 0.080(3) -0.001(2) 0.028(2) -0.013(2)
C22 0.066(2) 0.043(2) 0.055(2) -0.0058(18) 0.0115(19) -0.0013(17)
C23 0.0456(19) 0.058(2) 0.063(3) -0.0010(19) 0.0105(18) 0.0004(17)
C24 0.0460(19) 0.056(2) 0.050(2) 0.0044(17) 0.0094(17) -0.0077(15)
C25 0.104(4) 0.061(3) 0.104(4) 0.013(3) 0.015(3) 0.015(2)

loop_
_atom_type_symbol
_atom_type_description
_atom_type_scat_dispersion_real
_atom_type_scat_dispersion_imag
_atom_type_scat_source
C C 0.0033 0.0016 'International Tables Vol C Tables 4.2.6.8 and 6.1.1.4'
H H 0.0000 0.0000 'International Tables Vol C Tables 4.2.6.8 and 6.1.1.4'
N N 0.0061 0.0033 'International Tables Vol C Tables 4.2.6.8 and 6.1.1.4'
O O 0.0106 0.0060 'International Tables Vol C Tables 4.2.6.8 and 6.1.1.4'
S S 0.1246 0.1234 'International Tables Vol C Tables 4.2.6.8 and 6.1.1.4'

loop_
_geom_angle_atom_site_label_1
_geom_angle_atom_site_label_2
_geom_angle_atom_site_label_3
_geom_angle
O1 S1 O2 120.48(19)
O1 S1 N2 107.76(16)
O2 S1 N2 105.69(16)
O1 S1 C19 107.31(17)
O2 S1 C19 107.52(17)
N2 S1 C19 107.48(16)
C10 N1 C9 109.6(3)
C6 N2 C7 112.0(3)
C6 N2 S1 124.7(2)
C7 N2 S1 123.3(2)
N4 N3 C11 114.2(3)
N5 N4 N3 175.1(5)
C2 C1 C6 118.8(3)
C2 C1 C11 123.6(3)
C6 C1 C11 117.3(3)
C3 C2 C1 120.4(3)
C3 C2 H2 119.8
C1 C2 H2 119.8
C4 C3 C2 119.9(3)
C4 C3 H3 120.0
C2 C3 H3 120.0
C5 C4 C3 120.5(4)
C5 C4 H4 119.7
C3 C4 H4 119.7
C4 C5 C6 120.2(3)
C4 C5 H5 119.9
C6 C5 H5 119.9
C5 C6 C1 120.1(3)
C5 C6 N2 124.2(3)
C1 C6 N2 115.5(3)
N2 C7 C8 111.4(3)
N2 C7 H7A 109.4
C8 C7 H7A 109.4
N2 C7 H7B 109.4
C8 C7 H7B 109.4
H7A C7 H7B 108.0
C18 C8 C9 112.8(3)
C18 C8 C7 107.2(3)
C9 C8 C7 111.1(3)
C18 C8 C11 115.3(3)
C9 C8 C11 101.6(3)
C7 C8 C11 108.8(3)
N1 C9 C8 108.9(3)
N1 C9 H9A 109.9
C8 C9 H9A 109.9
N1 C9 H9B 109.9
C8 C9 H9B 109.9
H9A C9 H9B 108.3
N1 C10 C12 122.4(3)
N1 C10 C11 115.3(3)
C12 C10 C11 122.3(3)
N3 C11 C1 108.3(3)
N3 C11 C10 110.4(3)
C1 C11 C10 110.7(3)
N3 C11 C8 111.6(3)
C1 C11 C8 114.9(3)
C10 C11 C8 100.9(3)
C17 C12 C13 118.9(4)
C17 C12 C10 122.8(3)
C13 C12 C10 118.3(3)
C14 C13 C12 120.2(4)
C14 C13 H13 119.9
C12 C13 H13 119.9
C15 C14 C13 120.4(4)
C15 C14 H14 119.8
C13 C14 H14 119.8
C16 C15 C14 119.7(4)
C16 C15 H15 120.1
C14 C15 H15 120.1
C15 C16 C17 120.8(4)
C15 C16 H16 119.6
C17 C16 H16 119.6
C12 C17 C16 120.0(4)
C12 C17 H17 120.0
C16 C17 H17 120.0
C8 C18 H18A 109.5
C8 C18 H18B 109.5
H18A C18 H18B 109.5
C8 C18 H18C 109.5
H18A C18 H18C 109.5
H18B C18 H18C 109.5
C24 C19 C20 119.5(3)
C24 C19 S1 119.6(3)
C20 C19 S1 120.9(3)
C19 C20 C21 119.9(3)
C19 C20 H20 120.0
C21 C20 H20 120.0
C22 C21 C20 121.4(4)
C22 C21 H21 119.3
C20 C21 H21 119.3
C21 C22 C23 117.6(4)
C21 C22 C25 121.0(4)
C23 C22 C25 121.5(4)
C24 C23 C22 121.9(3)
C24 C23 H23 119.1
C22 C23 H23 119.1
C23 C24 C19 119.7(3)
C23 C24 H24 120.1
C19 C24 H24 120.1
C22 C25 H25A 109.5
C22 C25 H25B 109.5
H25A C25 H25B 109.5
C22 C25 H25C 109.5
H25A C25 H25C 109.5
H25B C25 H25C 109.5

loop_
_geom_bond_atom_site_label_1
_geom_bond_atom_site_label_2
_geom_bond_distance
S1 O1 1.418(3)
S1 O2 1.422(3)
S1 N2 1.634(3)
S1 C19 1.762(4)
N1 C10 1.261(5)
N1 C9 1.458(5)
N2 C6 1.415(4)
N2 C7 1.473(4)
N3 N4 1.224(5)
N3 C11 1.492(4)
N4 N5 1.127(6)
C1 C2 1.389(5)
C1 C6 1.397(4)
C1 C11 1.506(5)
C2 C3 1.382(5)
C2 H2 0.9300
C3 C4 1.376(5)
C3 H3 0.9300
C4 C5 1.367(6)
C4 H4 0.9300
C5 C6 1.382(5)
C5 H5 0.9300
C7 C8 1.545(5)
C7 H7A 0.9700
C7 H7B 0.9700
C8 C18 1.531(5)
C8 C9 1.533(5)
C8 C11 1.579(5)
C9 H9A 0.9700
C9 H9B 0.9700
C10 C12 1.496(5)
C10 C11 1.544(5)
C12 C17 1.377(6)
C12 C13 1.387(5)
C13 C14 1.383(6)
C13 H13 0.9300
C14 C15 1.368(7)
C14 H14 0.9300
C15 C16 1.360(6)
C15 H15 0.9300
C16 C17 1.390(6)
C16 H16 0.9300
C17 H17 0.9300
C18 H18A 0.9600
C18 H18B 0.9600
C18 H18C 0.9600
C19 C24 1.377(5)
C19 C20 1.382(5)
C20 C21 1.385(6)
C20 H20 0.9300
C21 C22 1.374(5)
C21 H21 0.9300
C22 C23 1.389(5)
C22 C25 1.508(6)
C23 C24 1.373(5)
C23 H23 0.9300
C24 H24 0.9300
C25 H25A 0.9600
C25 H25B 0.9600
C25 H25C 0.9600

loop_
_geom_torsion_atom_site_label_1
_geom_torsion_atom_site_label_2
_geom_torsion_atom_site_label_3
_geom_torsion_atom_site_label_4
_geom_torsion
O1 S1 N2 C6 34.1(3)
O2 S1 N2 C6 164.1(3)
C19 S1 N2 C6 -81.3(3)
O1 S1 N2 C7 -146.1(3)
O2 S1 N2 C7 -16.0(3)
C19 S1 N2 C7 98.6(3)
C6 C1 C2 C3 -0.3(5)
C11 C1 C2 C3 173.5(3)
C1 C2 C3 C4 -0.4(5)
C2 C3 C4 C5 0.6(5)
C3 C4 C5 C6 -0.1(5)
C4 C5 C6 C1 -0.6(5)
C4 C5 C6 N2 174.2(3)
C2 C1 C6 C5 0.8(4)
C11 C1 C6 C5 -173.4(3)
C2 C1 C6 N2 -174.4(3)
C11 C1 C6 N2 11.4(4)
C7 N2 C6 C5 -131.0(3)
S1 N2 C6 C5 48.9(4)
C7 N2 C6 C1 44.0(4)
S1 N2 C6 C1 -136.1(3)
C6 N2 C7 C8 -67.4(4)
S1 N2 C7 C8 112.7(3)
N2 C7 C8 C18 157.1(3)
N2 C7 C8 C9 -79.2(4)
N2 C7 C8 C11 31.8(4)
C10 N1 C9 C8 11.8(4)
C18 C8 C9 N1 -142.5(3)
C7 C8 C9 N1 97.1(3)
C11 C8 C9 N1 -18.5(4)
C9 N1 C10 C12 -178.4(3)
C9 N1 C10 C11 1.0(4)
N4 N3 C11 C1 -159.5(3)
N4 N3 C11 C10 -38.2(4)
N4 N3 C11 C8 73.1(4)
C2 C1 C11 N3 16.7(4)
C6 C1 C11 N3 -169.4(3)
C2 C1 C11 C10 -104.4(4)
C6 C1 C11 C10 69.5(4)
C2 C1 C11 C8 142.2(3)
C6 C1 C11 C8 -43.9(4)
N1 C10 C11 N3 105.6(4)
C12 C10 C11 N3 -75.0(4)
N1 C10 C11 C1 -134.6(3)
C12 C10 C11 C1 44.8(4)
N1 C10 C11 C8 -12.6(4)
C12 C10 C11 C8 166.9(3)
C18 C8 C11 N3 22.5(4)
C9 C8 C11 N3 -99.8(3)
C7 C8 C11 N3 142.9(3)
C18 C8 C11 C1 -101.3(4)
C9 C8 C11 C1 136.4(3)
C7 C8 C11 C1 19.1(4)
C18 C8 C11 C10 139.7(3)
C9 C8 C11 C10 17.4(3)
C7 C8 C11 C10 -99.9(3)
N1 C10 C12 C17 -140.6(4)
C11 C10 C12 C17 40.0(5)
N1 C10 C12 C13 38.9(5)
C11 C10 C12 C13 -140.5(3)
C17 C12 C13 C14 -0.1(6)
C10 C12 C13 C14 -179.6(4)
C12 C13 C14 C15 0.0(6)
C13 C14 C15 C16 0.1(7)
C14 C15 C16 C17 0.0(7)
C13 C12 C17 C16 0.2(6)
C10 C12 C17 C16 179.7(4)
C15 C16 C17 C12 -0.2(7)
O1 S1 C19 C24 170.1(3)
O2 S1 C19 C24 39.1(3)
N2 S1 C19 C24 -74.3(3)
O1 S1 C19 C20 -9.6(4)
O2 S1 C19 C20 -140.6(3)
N2 S1 C19 C20 106.1(3)
C24 C19 C20 C21 1.3(6)
S1 C19 C20 C21 -179.0(3)
C19 C20 C21 C22 -0.6(7)
C20 C21 C22 C23 -1.0(6)
C20 C21 C22 C25 178.0(4)
C21 C22 C23 C24 1.9(6)
C25 C22 C23 C24 -177.1(4)
C22 C23 C24 C19 -1.2(6)
C20 C19 C24 C23 -0.5(6)
S1 C19 C24 C23 179.8(3)
